data_4003582
loop_
_publ_author_name
'Shankar P N, Ravi'
'Orlandi, Fabio'
'Manuel, Pascal'
'Zhang, Weiguo'
'Halasyamani, P. Shiv'
'Sundaresan, Athinarayanan'

_publ_section_title
;
 A-Site and B-Site Cation Ordering Induces Polar and Multiferroic Behavior
 in the Perovskite NaLnNiWO6 (Ln = Y, Dy, Ho, and Yb)
;
_journal_name_full 'Chemistry of Materials'
_journal_paper_doi 10.1021/acs.chemmater.0c01149
_journal_year 2020
_chemical_formula_sum 'Na Ni O6 W Y'
_chemical_formula_weight 450.42542
_space_group_IT_number 4
_space_group_name_Hall 'P 2yb'
_space_group_name_H-M_alt 'P 1 21 1'
_symmetry_cell_setting monoclinic
_symmetry_space_group_name_Hall 'P 2yb'
_symmetry_space_group_name_H-M 'P 1 21 1'
_cell_angle_alpha 90.0000
_cell_angle_beta 90.2387(2)
_cell_angle_gamma 90.0000
_cell_formula_units_Z 2
_cell_length_a 5.322633(19)
_cell_length_b 5.48943(2)
_cell_length_c 7.74998(2)
_cell_measurement_temperature 300
_cell_volume 226.4387(13)
_computing_structure_refinement FULLPROF
_diffrn_ambient_temperature 300
_diffrn_measurement_device_type Panalytical
_diffrn_radiation_monochromator 1.540596
_diffrn_radiation_type "'Cu K\a'"
_diffrn_radiation_wavelength 1.540596
_pd_instr_location ' ?'
_pd_meas_2theta_range_inc 0.013130
_pd_meas_2theta_range_max 119.99342
_pd_meas_2theta_range_min 10.01416
_pd_meas_number_of_points 8377
_pd_proc_2theta_range_inc 0.013130
_pd_proc_2theta_range_max 120.0109
_pd_proc_2theta_range_min 10.0317
_pd_proc_ls_pref_orient_corr ' ?'
_pd_proc_ls_prof_R_factor 9.4275
_pd_proc_ls_prof_wR_expected 6.3869
_pd_proc_ls_prof_wR_factor 13.1221
_pd_proc_wavelength 1.540596
_pd_spec_mounting ' ?'
_refine_ls_goodness_of_fit_all 4.2211
_refine_ls_number_parameters 39
_refine_ls_number_reflns 390
_refine_ls_number_restraints 0
_refine_ls_R_I_factor 4.8782
_cod_data_source_file cm0c01149_si_001.cif
_cod_data_source_block NaYNiWO6
_cod_depositor_comments
;
The following automatic conversions were performed:

data item '_symmetry_cell_setting' value 'Monoclinic' was changed to
'monoclinic' in accordance with the
/home/data/users/saulius/crontab/automatic-downloads/rss-feeds/ACS/lib/dictionaries/cif_core.dic
dictionary named 'cif_core.dic' version 2.4.2 last updated on
2011-04-26.

Automatic conversion script
Id: cif_fix_values 7556 2019-12-06 15:28:31Z antanas 
;
_cod_original_cell_volume 226.4386(14)
_cod_original_formula_sum 'Na Y Ni W O6'
_cod_database_code 4003582
_pd_proc_ls_prof_cr_factor 13.2413
_pd_proc_ls_prof_cwr_factor 16.5600
_pd_proc_ls_prof_cwr_expected 8.0602
_pd_proc_ls_prof_chi2 4.2211
_pd_proc_ls_prof_echi2 4.4313

loop_
_symmetry_equiv_pos_as_xyz
x,y,z
-x,y+1/2,-z

loop_
_atom_site_label
_atom_site_fract_x
_atom_site_fract_y
_atom_site_fract_z
_atom_site_U_iso_or_equiv
_atom_site_occupancy
_atom_site_adp_type
_atom_site_type_symbol
Na 0.243(2) 0.215(3) 0.0044(11) 0.03207 1.00000 Uiso Na
Y 0.2654(5) 0.3132(5) 0.4994(3) 0.00942 1.00000 Uiso Y
Ni 0.7500(8) 0.2696(10) 0.2488(4) 0.00216 1.00000 Uiso Ni
W 0.7608(3) 0.25044 0.76642(11) 0.00834 1.00000 Uiso W
O1 0.546(4) 0.538(4) 0.698(2) 0.01267 1.00000 Uiso O
O2 0.543(3) 0.552(4) 0.303(2) 0.01267 1.00000 Uiso O
O3 -0.052(3) -0.051(3) 0.217(2) 0.01267 1.00000 Uiso O
O4 -0.084(4) -0.040(3) 0.794(2) 0.01267 1.00000 Uiso O
O5 0.845(2) 0.222(4) 0.4991(14) 0.01267 1.00000 Uiso O
O6 0.675(2) 0.276(5) -0.0083(13) 0.01267 1.00000 Uiso O

loop_
_atom_type_symbol
_atom_type_scat_Cromer_Mann_a1
_atom_type_scat_Cromer_Mann_b1
_atom_type_scat_Cromer_Mann_a2
_atom_type_scat_Cromer_Mann_b2
_atom_type_scat_Cromer_Mann_a3
_atom_type_scat_Cromer_Mann_b3
_atom_type_scat_Cromer_Mann_a4
_atom_type_scat_Cromer_Mann_b4
_atom_type_scat_Cromer_Mann_c
_atom_type_scat_dispersion_real
_atom_type_scat_dispersion_imag
_atom_type_scat_source
na 4.76260 3.28500 3.17360 8.84220 1.26740 0.31360 1.11280 129.42400 0.67600 0.12900 0.12400 International_Tables_for_Crystallography_Vol.C(1991)_Tables_6.1.1.4_and_6.1.1.5
y 17.77600 1.40290 10.29460 12.80060 5.72629 0.12560 3.26588 104.35400 1.91213 -0.38600 2.02500 International_Tables_for_Crystallography_Vol.C(1991)_Tables_6.1.1.4_and_6.1.1.5
ni 12.83760 3.87850 7.29200 0.25650 4.44380 12.17630 2.38000 66.34210 1.03410 -2.95600 0.50900 International_Tables_for_Crystallography_Vol.C(1991)_Tables_6.1.1.4_and_6.1.1.5
w 29.08180 1.72029 15.43000 9.22590 14.43270 0.32170 5.11982 57.05600 9.88750 -6.04800 5.57700 International_Tables_for_Crystallography_Vol.C(1991)_Tables_6.1.1.4_and_6.1.1.5
o 3.04850 13.27710 2.28680 5.70110 1.54630 0.32390 0.86700 32.90890 0.25080 0.04700 0.03200 International_Tables_for_Crystallography_Vol.C(1991)_Tables_6.1.1.4_and_6.1.1.5

loop_
_geom_angle_atom_site_label_1
_geom_angle_atom_site_label_2
_geom_angle_atom_site_label_3
_geom_angle
_geom_angle_site_symmetry_1
_geom_angle_site_symmetry_3
_geom_angle_publ_flag
O1 Na O2 115.9(10) 2_646 2_645 ?
O1 Na O3 62.2(8) 2_646 1_555 ?
O1 Na O3 167.2(12) 2_646 2_555 ?
O1 Na O4 124.9(11) 2_646 1_554 ?
O1 Na O4 77.3(11) 2_646 2_556 ?
O1 Na O6 71.6(8) 2_646 1_555 ?
O1 Na O6 64.4(10) 2_646 2_645 ?
O2 Na O3 125.9(10) 2_645 1_555 ?
O2 Na O3 74.4(9) 2_645 2_555 ?
O2 Na O4 65.9(8) 2_645 1_554 ?
O2 Na O4 161.4(13) 2_645 2_556 ?
O2 Na O6 66.6(8) 2_645 1_555 ?
O2 Na O6 67.8(10) 2_645 2_645 ?
O3 Na O3 119.0(11) 1_555 2_555 ?
O3 Na O4 73.8(8) 1_555 1_554 ?
O3 Na O4 71.1(9) 1_555 2_556 ?
O3 Na O6 132.8(11) 1_555 1_555 ?
O3 Na O6 64.3(10) 1_555 2_645 ?
O3 Na O4 65.1(9) 2_555 1_554 ?
O3 Na O4 91.0(11) 2_555 2_556 ?
O3 Na O6 108.2(10) 2_555 1_555 ?
O3 Na O6 128.2(15) 2_555 2_645 ?
O4 Na O4 118.6(12) 1_554 2_556 ?
O4 Na O6 132.0(12) 1_554 1_555 ?
O4 Na O6 67.7(10) 1_554 2_645 ?
O4 Na O6 108.7(12) 2_556 1_555 ?
O4 Na O6 130.7(16) 2_556 2_645 ?
O6 Na O6 88.1(14) 1_555 2_645 ?
O1 Y O1 117.6(13) 1_555 2_646 ?
O1 Y O2 76.1(9) 1_555 1_555 ?
O1 Y O2 68.7(11) 1_555 2_646 ?
O1 Y O3 66.0(9) 1_555 2_556 ?
O1 Y O4 127.8(12) 1_555 2_556 ?
O1 Y O5 134.2(12) 1_555 1_455 ?
O1 Y O5 70.5(10) 1_555 2_656 ?
O1 Y O2 71.9(11) 2_646 1_555 ?
O1 Y O2 81.2(10) 2_646 2_646 ?
O1 Y O3 156.7(12) 2_646 2_556 ?
O1 Y O4 77.9(10) 2_646 2_556 ?
O1 Y O5 106.0(11) 2_646 1_455 ?
O1 Y O5 136.6(15) 2_646 2_656 ?
O2 Y O2 117.7(12) 1_555 2_646 ?
O2 Y O3 129.0(11) 1_555 2_556 ?
O2 Y O4 61.4(8) 1_555 2_556 ?
O2 Y O5 133.9(11) 1_555 1_455 ?
O2 Y O5 69.3(9) 1_555 2_656 ?
O2 Y O3 79.1(9) 2_646 2_556 ?
O2 Y O4 158.0(12) 2_646 2_556 ?
O2 Y O5 106.9(10) 2_646 1_455 ?
O2 Y O5 134.6(15) 2_646 2_656 ?
O3 Y O4 119.5(10) 2_556 2_556 ?
O3 Y O5 68.4(7) 2_556 1_455 ?
O3 Y O5 66.7(9) 2_556 2_656 ?
O4 Y O5 73.0(8) 2_556 1_455 ?
O4 Y O5 67.1(9) 2_556 2_656 ?
O5 Y O5 87.9(11) 1_455 2_656 ?
O1 Ni O2 90.8(15) 2_646 1_555 ?
O1 Ni O3 83.7(12) 2_646 1_655 ?
O1 Ni O4 171.4(18) 2_646 2_656 ?
O1 Ni O5 85.2(11) 2_646 1_555 ?
O1 Ni O6 93.4(12) 2_646 1_555 ?
O2 Ni O3 172.9(17) 1_555 1_655 ?
O2 Ni O4 96.8(14) 1_555 2_656 ?
O2 Ni O5 92.0(12) 1_555 1_555 ?
O2 Ni O6 95.1(12) 1_555 1_555 ?
O3 Ni O4 88.4(12) 1_655 2_656 ?
O3 Ni O5 83.0(10) 1_655 1_555 ?
O3 Ni O6 89.8(11) 1_655 1_555 ?
O4 Ni O5 90.4(11) 2_656 1_555 ?
O4 Ni O6 90.0(11) 2_656 1_555 ?
O5 Ni O6 172.8(10) 1_555 1_555 ?
O1 W O2 84.3(14) 1_555 2_646 ?
O1 W O3 91.7(14) 1_555 2_656 ?
O1 W O4 168.1(19) 1_555 1_655 ?
O1 W O5 85.6(12) 1_555 1_555 ?
O1 W O6 92.7(13) 1_555 1_556 ?
O2 W O3 168.4(16) 2_646 2_656 ?
O2 W O4 85.5(13) 2_646 1_655 ?
O2 W O5 82.7(10) 2_646 1_555 ?
O2 W O6 95.4(12) 2_646 1_556 ?
O3 W O4 97.2(13) 2_656 1_655 ?
O3 W O5 86.1(10) 2_656 1_555 ?
O3 W O6 95.7(11) 2_656 1_556 ?
O4 W O5 87.3(11) 1_655 1_555 ?
O4 W O6 94.1(14) 1_655 1_556 ?
O5 W O6 177.5(10) 1_555 1_556 ?
Na O1 Y 161.2(8) 2_656 1_555 ?
Na O1 Y 98.3(7) 2_656 2_656 ?
Na O1 Ni 85.6(8) 2_656 2_656 ?
Na O1 W 80.0(9) 2_656 1_555 ?
Na O1 O2 115.0(12) 2_656 2_646 ?
Na O1 O2 73.7(9) 2_656 2_656 ?
Na O1 O3 104.5(9) 2_656 2_556 ?
Na O1 O3 58.4(8) 2_656 2_656 ?
Na O1 O5 116.6(10) 2_656 1_555 ?
Na O1 O5 129.8(8) 2_656 2_656 ?
Na O1 O6 52.7(9) 2_656 1_556 ?
Na O1 O6 47.7(7) 2_656 2_656 ?
Y O1 Y 99.9(7) 1_555 2_656 ?
Y O1 Ni 88.4(8) 1_555 2_656 ?
Y O1 W 96.5(8) 1_555 1_555 ?
Y O1 O2 53.2(9) 1_555 2_646 ?
Y O1 O2 113.0(11) 1_555 2_656 ?
Y O1 O3 59.0(8) 1_555 2_556 ?
Y O1 O3 129.4(9) 1_555 2_656 ?
Y O1 O5 72.1(8) 1_555 1_555 ?
Y O1 O5 52.2(8) 1_555 2_656 ?
Y O1 O6 113.5(8) 1_555 1_556 ?
Y O1 O6 118.8(9) 1_555 2_656 ?
Y O1 Ni 93.5(8) 2_656 2_656 ?
Y O1 W 115.2(8) 2_656 1_555 ?
Y O1 O2 134.3(12) 2_656 2_646 ?
Y O1 O2 56.0(9) 2_656 2_656 ?
Y O1 O3 132.3(10) 2_656 2_556 ?
Y O1 O3 81.6(9) 2_656 2_656 ?
Y O1 O5 78.3(9) 2_656 1_555 ?
Y O1 O5 74.4(7) 2_656 2_656 ?
Y O1 O6 138.9(10) 2_656 1_556 ?
Y O1 O6 114.2(8) 2_656 2_656 ?
Ni O1 W 149.3(9) 2_656 1_555 ?
Ni O1 O2 118.2(13) 2_656 2_646 ?
Ni O1 O3 48.2(9) 2_656 2_556 ?
Ni O1 O3 142.2(11) 2_656 2_656 ?
Ni O1 O5 157.0(11) 2_656 1_555 ?
Ni O1 O5 46.7(8) 2_656 2_656 ?
Ni O1 O6 109.9(11) 2_656 1_556 ?
W O1 O2 47.9(10) 1_555 2_646 ?
W O1 O2 149.9(13) 1_555 2_656 ?
W O1 O3 109.8(10) 1_555 2_556 ?
W O1 O5 48.8(8) 1_555 1_555 ?
W O1 O5 148.7(11) 1_555 2_656 ?
W O1 O6 110.8(11) 1_555 2_656 ?
O2 O1 O2 160.4(15) 2_646 2_656 ?
O2 O1 O3 70.1(10) 2_646 2_556 ?
O2 O1 O3 89.8(11) 2_646 2_656 ?
O2 O1 O5 59.4(9) 2_646 1_555 ?
O2 O1 O5 103.1(12) 2_646 2_656 ?
O2 O1 O6 62.3(10) 2_646 1_556 ?
O2 O1 O6 111.3(13) 2_646 2_656 ?
O2 O1 O3 91.0(11) 2_656 2_556 ?
O2 O1 O3 109.3(12) 2_656 2_656 ?
O2 O1 O5 134.4(13) 2_656 1_555 ?
O2 O1 O5 60.9(9) 2_656 2_656 ?
O2 O1 O6 123.6(14) 2_656 1_556 ?
O2 O1 O6 60.3(9) 2_656 2_656 ?
O3 O1 O3 145.7(12) 2_556 2_656 ?
O3 O1 O5 124.3(10) 2_556 1_555 ?
O3 O1 O5 58.7(9) 2_556 2_656 ?
O3 O1 O6 86.9(9) 2_556 1_556 ?
O3 O1 O6 60.3(9) 2_556 2_656 ?
O3 O1 O5 58.6(9) 2_656 1_555 ?
O3 O1 O5 155.5(11) 2_656 2_656 ?
O3 O1 O6 59.0(8) 2_656 1_556 ?
O3 O1 O6 105.5(10) 2_656 2_656 ?
O5 O1 O5 110.4(10) 1_555 2_656 ?
O5 O1 O6 89.5(8) 1_555 1_556 ?
O5 O1 O6 159.4(11) 1_555 2_656 ?
O5 O1 O6 145.5(11) 2_656 1_556 ?
O5 O1 O6 89.3(8) 2_656 2_656 ?
O6 O1 O6 70.3(10) 1_556 2_656 ?
Na O2 Y 158.9(7) 2_655 1_555 ?
Na O2 Y 100.6(7) 2_655 2_656 ?
Na O2 Ni 80.7(9) 2_655 1_555 ?
Na O2 W 85.9(7) 2_655 2_656 ?
Na O2 O1 112.4(11) 2_655 2_646 ?
Na O2 O1 75.8(10) 2_655 2_656 ?
Na O2 O4 101.6(10) 2_655 2_556 ?
Na O2 O5 115.3(9) 2_655 1_555 ?
Na O2 O5 132.8(8) 2_655 2_656 ?
Na O2 O6 50.5(8) 2_655 1_555 ?
Na O2 O6 48.8(7) 2_655 2_655 ?
Y O2 Y 100.4(6) 1_555 2_656 ?
Y O2 Ni 92.9(8) 1_555 1_555 ?
Y O2 W 88.3(7) 1_555 2_656 ?
Y O2 O1 52.1(8) 1_555 2_646 ?
Y O2 O1 114.5(11) 1_555 2_656 ?
Y O2 O4 61.1(8) 1_555 2_556 ?
Y O2 O5 71.1(7) 1_555 1_555 ?
Y O2 O5 52.3(7) 1_555 2_656 ?
Y O2 O6 112.0(7) 1_555 1_555 ?
Y O2 O6 118.5(9) 1_555 2_655 ?
Y O2 Ni 112.6(8) 2_656 1_555 ?
Y O2 W 101.0(7) 2_656 2_656 ?
Y O2 O1 132.9(12) 2_656 2_646 ?
Y O2 O1 58.1(9) 2_656 2_656 ?
Y O2 O4 135.8(11) 2_656 2_556 ?
Y O2 O5 78.3(9) 2_656 1_555 ?
Y O2 O5 75.6(7) 2_656 2_656 ?
Y O2 O6 138.8(10) 2_656 1_555 ?
Y O2 O6 116.0(8) 2_656 2_655 ?
Ni O2 W 145.5(8) 1_555 2_656 ?
Ni O2 O1 46.3(10) 1_555 2_646 ?
Ni O2 O1 151.8(14) 1_555 2_656 ?
Ni O2 O4 108.3(12) 1_555 2_556 ?
Ni O2 O5 145.0(11) 1_555 2_656 ?
Ni O2 O6 113.6(12) 1_555 2_655 ?
W O2 O1 113.5(12) 2_656 2_646 ?
W O2 O1 47.8(9) 2_656 2_656 ?
W O2 O5 158.7(10) 2_656 1_555 ?
W O2 O5 50.3(7) 2_656 2_656 ?
W O2 O6 104.7(10) 2_656 1_555 ?
O1 O2 O1 160.4(15) 2_646 2_656 ?
O1 O2 O4 69.7(11) 2_646 2_556 ?
O1 O2 O5 57.9(9) 2_646 1_555 ?
O1 O2 O5 102.2(12) 2_646 2_656 ?
O1 O2 O6 61.9(9) 2_646 1_555 ?
O1 O2 O6 111.0(13) 2_646 2_655 ?
O1 O2 O4 91.5(12) 2_656 2_556 ?
O1 O2 O5 136.4(14) 2_656 1_555 ?
O1 O2 O5 62.2(10) 2_656 2_656 ?
O1 O2 O6 123.2(14) 2_656 1_555 ?
O1 O2 O6 60.0(9) 2_656 2_655 ?
O4 O2 O5 123.8(11) 2_556 1_555 ?
O4 O2 O5 61.3(9) 2_556 2_656 ?
O4 O2 O6 83.7(10) 2_556 1_555 ?
O4 O2 O6 58.1(9) 2_556 2_655 ?
O5 O2 O5 110.0(10) 1_555 2_656 ?
O5 O2 O6 88.5(8) 1_555 1_555 ?
O5 O2 O6 158.5(11) 1_555 2_655 ?
O5 O2 O6 145.0(10) 2_656 1_555 ?
O5 O2 O6 89.8(8) 2_656 2_655 ?
O6 O2 O6 70.2(10) 1_555 2_655 ?
Na O3 Na 95.7(9) 1_555 2_545 ?
Na O3 Y 158.4(7) 1_555 2_546 ?
Na O3 Ni 84.9(7) 1_555 1_455 ?
Na O3 W 82.8(8) 1_555 2_646 ?
Na O3 O1 127.3(11) 1_555 2_546 ?
Na O3 O1 59.5(8) 1_555 2_646 ?
Na O3 O4 110.5(10) 1_555 2_546 ?
Na O3 O4 46.7(7) 1_555 2_556 ?
Na O3 O5 108.2(8) 1_555 1_455 ?
Na O3 O5 119.9(9) 1_555 2_646 ?
Na O3 O6 65.7(7) 1_555 1_455 ?
Na O3 O6 53.3(9) 1_555 2_645 ?
Na O3 Y 105.7(7) 2_545 2_546 ?
Na O3 Ni 109.3(9) 2_545 1_455 ?
Na O3 W 94.9(8) 2_545 2_646 ?
Na O3 O1 82.1(10) 2_545 2_546 ?
Na O3 O1 132.2(12) 2_545 2_646 ?
Na O3 O4 64.2(9) 2_545 2_546 ?
Na O3 O4 127.6(11) 2_545 2_556 ?
Na O3 O5 142.8(11) 2_545 1_455 ?
Na O3 O5 120.1(8) 2_545 2_646 ?
Na O3 O6 71.7(11) 2_545 1_455 ?
Na O3 O6 72.5(8) 2_545 2_645 ?
Y O3 Ni 85.3(6) 2_546 1_455 ?
Y O3 W 97.9(6) 2_546 2_646 ?
Y O3 O1 55.0(8) 2_546 2_546 ?
Y O3 O1 105.9(10) 2_546 2_646 ?
Y O3 O4 82.1(8) 2_546 2_546 ?
Y O3 O4 114.5(8) 2_546 2_556 ?
Y O3 O5 51.9(7) 2_546 1_455 ?
Y O3 O5 50.7(6) 2_546 2_646 ?
Y O3 O6 118.1(9) 2_546 1_455 ?
Y O3 O6 136.3(7) 2_546 2_645 ?
Ni O3 W 153.8(7) 1_455 2_646 ?
Ni O3 O1 48.2(9) 1_455 2_546 ?
Ni O3 O1 108.2(11) 1_455 2_646 ?
Ni O3 O4 163.4(11) 1_455 2_546 ?
Ni O3 O4 46.1(8) 1_455 2_556 ?
Ni O3 O5 47.7(7) 1_455 1_455 ?
Ni O3 O5 119.5(10) 1_455 2_646 ?
Ni O3 O6 137.5(11) 1_455 2_645 ?
W O3 O1 149.8(13) 2_646 2_546 ?
W O3 O1 45.8(9) 2_646 2_646 ?
W O3 O4 110.7(10) 2_646 2_556 ?
W O3 O5 115.5(10) 2_646 1_455 ?
W O3 O5 50.4(7) 2_646 2_646 ?
W O3 O6 143.6(11) 2_646 1_455 ?
O1 O3 O1 145.7(14) 2_546 2_646 ?
O1 O3 O4 115.3(12) 2_546 2_546 ?
O1 O3 O4 94.2(11) 2_546 2_556 ?
O1 O3 O5 60.8(9) 2_546 1_455 ?
O1 O3 O5 105.5(11) 2_546 2_646 ?
O1 O3 O6 63.7(9) 2_546 1_455 ?
O1 O3 O6 154.2(12) 2_546 2_645 ?
O1 O3 O4 85.7(11) 2_646 2_546 ?
O1 O3 O4 66.4(9) 2_646 2_556 ?
O1 O3 O5 84.9(10) 2_646 1_455 ?
O1 O3 O5 60.8(9) 2_646 2_646 ?
O1 O3 O6 120.8(11) 2_646 1_455 ?
O1 O3 O6 59.8(9) 2_646 2_645 ?
O4 O3 O4 150.2(11) 2_546 2_556 ?
O4 O3 O5 127.8(12) 2_546 1_455 ?
O4 O3 O5 59.0(8) 2_546 2_646 ?
O4 O3 O6 135.3(13) 2_546 1_455 ?
O4 O3 O6 57.2(8) 2_546 2_645 ?
O4 O3 O5 62.6(8) 2_556 1_455 ?
O4 O3 O5 111.2(11) 2_556 2_646 ?
O4 O3 O6 60.4(8) 2_556 1_455 ?
O4 O3 O6 97.7(11) 2_556 2_645 ?
O5 O3 O5 71.8(9) 1_455 2_646 ?
O5 O3 O6 92.4(8) 1_455 1_455 ?
O5 O3 O6 144.7(11) 1_455 2_645 ?
O5 O3 O6 164.0(11) 2_646 1_455 ?
O5 O3 O6 91.3(8) 2_646 2_645 ?
O6 O3 O6 103.0(11) 1_455 2_645 ?
Na O4 Na 97.6(10) 1_556 2_546 ?
Na O4 Y 155.0(7) 1_556 2_546 ?
Na O4 Ni 79.2(9) 1_556 2_646 ?
Na O4 W 84.8(8) 1_556 1_455 ?
Na O4 O2 131.4(10) 1_556 2_546 ?
Na O4 O3 110.6(10) 1_556 2_546 ?
Na O4 O3 50.6(7) 1_556 2_556 ?
Na O4 O5 108.2(8) 1_556 1_455 ?
Na O4 O5 114.3(9) 1_556 2_646 ?
Na O4 O6 68.4(8) 1_556 1_456 ?
Na O4 O6 51.1(8) 1_556 2_646 ?
Na O4 Y 106.6(7) 2_546 2_546 ?
Na O4 Ni 97.8(9) 2_546 2_646 ?
Na O4 W 116.1(11) 2_546 1_455 ?
Na O4 O2 87.8(11) 2_546 2_546 ?
Na O4 O3 62.1(9) 2_546 2_546 ?
Na O4 O3 134.6(12) 2_546 2_556 ?
Na O4 O5 148.6(11) 2_546 1_455 ?
Na O4 O5 116.3(9) 2_546 2_646 ?
Na O4 O6 78.7(12) 2_546 1_456 ?
Na O4 O6 71.1(8) 2_546 2_646 ?
Y O4 Ni 91.1(7) 2_546 2_646 ?
Y O4 W 90.1(7) 2_546 1_455 ?
Y O4 O2 57.4(8) 2_546 2_546 ?
Y O4 O3 76.5(7) 2_546 2_546 ?
Y O4 O3 111.6(8) 2_546 2_556 ?
Y O4 O5 51.6(7) 2_546 1_455 ?
Y O4 O5 48.7(6) 2_546 2_646 ?
Y O4 O6 122.1(10) 2_546 1_456 ?
Y O4 O6 131.8(7) 2_546 2_646 ?
Ni O4 W 144.2(8) 2_646 1_455 ?
Ni O4 O2 148.1(12) 2_646 2_546 ?
Ni O4 O3 45.5(8) 2_646 2_546 ?
Ni O4 O3 104.8(10) 2_646 2_556 ?
Ni O4 O5 104.2(10) 2_646 1_455 ?
Ni O4 O6 146.5(12) 2_646 1_456 ?
W O4 O2 50.7(9) 1_455 2_546 ?
W O4 O3 164.6(11) 1_455 2_546 ?
W O4 O5 51.2(8) 1_455 1_455 ?
W O4 O5 120.2(10) 1_455 2_646 ?
W O4 O6 135.5(11) 1_455 2_646 ?
O2 O4 O3 114.4(12) 2_546 2_546 ?
O2 O4 O3 92.8(11) 2_546 2_556 ?
O2 O4 O5 61.9(9) 2_546 1_455 ?
O2 O4 O5 105.9(10) 2_546 2_646 ?
O2 O4 O6 65.4(10) 2_546 1_456 ?
O2 O4 O6 158.5(11) 2_546 2_646 ?
O3 O4 O3 150.2(11) 2_546 2_556 ?
O3 O4 O5 121.3(11) 2_546 1_455 ?
O3 O4 O5 55.5(7) 2_546 2_646 ?
O3 O4 O6 140.6(14) 2_546 1_456 ?
O3 O4 O6 59.7(8) 2_546 2_646 ?
O3 O4 O5 60.0(8) 2_556 1_455 ?
O3 O4 O5 107.1(11) 2_556 2_646 ?
O3 O4 O6 60.8(9) 2_556 1_456 ?
O3 O4 O6 99.1(11) 2_556 2_646 ?
O5 O4 O5 69.1(9) 1_455 2_646 ?
O5 O4 O6 94.2(9) 1_455 1_456 ?
O5 O4 O6 139.6(10) 1_455 2_646 ?
O5 O4 O6 163.2(12) 2_646 1_456 ?
O5 O4 O6 87.8(8) 2_646 2_646 ?
O6 O4 O6 105.1(11) 1_456 2_646 ?
Y O5 Y 117.3(6) 1_655 2_646 ?
Y O5 Ni 102.3(5) 1_655 1_555 ?
Y O5 W 101.1(4) 1_655 1_555 ?
Y O5 O1 114.7(10) 1_655 1_555 ?
Y O5 O1 144.3(11) 1_655 2_646 ?
Y O5 O2 114.2(9) 1_655 1_555 ?
Y O5 O2 144.2(9) 1_655 2_646 ?
Y O5 O3 85.5(7) 1_655 1_655 ?
Y O5 O3 60.9(6) 1_655 2_656 ?
Y O5 O4 89.0(8) 1_655 1_655 ?
Y O5 O4 58.3(6) 1_655 2_656 ?
Y O5 Ni 93.9(7) 2_646 1_555 ?
Y O5 W 90.7(6) 2_646 1_555 ?
Y O5 O1 116.7(11) 2_646 1_555 ?
Y O5 O1 57.3(8) 2_646 2_646 ?
Y O5 O2 118.3(11) 2_646 1_555 ?
Y O5 O2 58.4(8) 2_646 2_646 ?
Y O5 O3 61.4(8) 2_646 1_655 ?
Y O5 O3 122.3(9) 2_646 2_656 ?
Y O5 O4 61.3(8) 2_646 1_655 ?
Y O5 O4 123.3(10) 2_646 2_656 ?
Ni O5 W 150.8(5) 1_555 1_555 ?
Ni O5 O1 107.8(9) 1_555 1_555 ?
Ni O5 O1 48.1(7) 1_555 2_646 ?
Ni O5 O2 113.3(9) 1_555 2_646 ?
Ni O5 O3 49.2(7) 1_555 1_655 ?
Ni O5 O3 143.7(9) 1_555 2_656 ?
Ni O5 O4 155.1(10) 1_555 1_655 ?
Ni O5 O4 45.8(7) 1_555 2_656 ?
W O5 O1 45.6(7) 1_555 1_555 ?
W O5 O1 113.8(9) 1_555 2_646 ?
W O5 O2 110.6(9) 1_555 1_555 ?
W O5 O2 47.0(6) 1_555 2_646 ?
W O5 O3 150.6(9) 1_555 1_655 ?
W O5 O4 145.1(9) 1_555 2_656 ?
O1 O5 O1 95.8(11) 1_555 2_646 ?
O1 O5 O2 65.3(9) 1_555 1_555 ?
O1 O5 O2 58.3(9) 1_555 2_646 ?
O1 O5 O3 154.0(12) 1_555 1_655 ?
O1 O5 O3 60.6(9) 1_555 2_656 ?
O1 O5 O4 86.7(11) 1_555 1_655 ?
O1 O5 O4 113.5(11) 1_555 2_656 ?
O1 O5 O2 61.1(9) 2_646 1_555 ?
O1 O5 O2 67.5(8) 2_646 2_646 ?
O1 O5 O3 60.4(9) 2_646 1_655 ?
O1 O5 O3 154.6(12) 2_646 2_656 ?
O1 O5 O4 111.8(11) 2_646 1_655 ?
O1 O5 O4 93.6(11) 2_646 2_656 ?
O2 O5 O2 95.2(10) 1_555 2_646 ?
O2 O5 O3 92.1(10) 1_555 1_655 ?
O2 O5 O3 111.1(10) 1_555 2_656 ?
O2 O5 O4 149.0(12) 1_555 1_655 ?
O2 O5 O4 63.1(9) 1_555 2_656 ?
O2 O5 O3 114.8(10) 2_646 1_655 ?
O2 O5 O3 90.4(9) 2_646 2_656 ?
O2 O5 O4 56.9(8) 2_646 1_655 ?
O2 O5 O4 156.9(12) 2_646 2_656 ?
O3 O5 O3 144.4(11) 1_655 2_656 ?
O3 O5 O4 110.9(10) 1_655 1_655 ?
O3 O5 O4 61.9(8) 1_655 2_656 ?
O3 O5 O4 61.0(8) 2_656 1_655 ?
O3 O5 O4 104.2(9) 2_656 2_656 ?
O4 O5 O4 146.1(11) 1_655 2_656 ?
Na O6 Na 108.5(11) 1_555 2_655 ?
Na O6 Ni 98.4(7) 1_555 1_555 ?
Na O6 W 106.4(7) 1_555 1_554 ?
Na O6 O1 82.4(9) 1_555 1_554 ?
Na O6 O1 60.6(7) 1_555 2_646 ?
Na O6 O2 78.4(9) 1_555 1_555 ?
Na O6 O2 64.6(8) 1_555 2_645 ?
Na O6 O3 112.3(10) 1_555 1_655 ?
Na O6 O3 142.9(10) 1_555 2_655 ?
Na O6 O4 114.3(11) 1_555 1_654 ?
Na O6 O4 139.7(11) 1_555 2_656 ?
Na O6 Ni 88.3(10) 2_655 1_555 ?
Na O6 W 92.4(10) 2_655 1_554 ?
Na O6 O1 62.9(10) 2_655 1_554 ?
Na O6 O1 119.5(13) 2_655 2_646 ?
Na O6 O2 61.7(10) 2_655 1_555 ?
Na O6 O2 120.6(13) 2_655 2_645 ?
Na O6 O3 120.9(12) 2_655 1_655 ?
Na O6 O3 62.4(10) 2_655 2_655 ?
Na O6 O4 124.4(13) 2_655 1_654 ?
Na O6 O4 61.3(10) 2_655 2_656 ?
Ni O6 W 153.5(5) 1_555 1_554 ?
Ni O6 O1 149.4(10) 1_555 1_554 ?
Ni O6 O2 149.3(9) 1_555 2_645 ?
Ni O6 O3 45.6(7) 1_555 1_655 ?
Ni O6 O3 116.2(9) 1_555 2_655 ?
Ni O6 O4 117.5(10) 1_555 1_654 ?
Ni O6 O4 45.8(7) 1_555 2_656 ?
W O6 O1 46.6(8) 1_554 1_554 ?
W O6 O1 147.6(10) 1_554 2_646 ?
W O6 O2 153.3(10) 1_554 1_555 ?
W O6 O2 45.2(7) 1_554 2_645 ?
W O6 O3 113.9(9) 1_554 1_655 ?
W O6 O4 112.7(9) 1_554 2_656 ?
O1 O6 O1 142.3(11) 1_554 2_646 ?
O1 O6 O2 110.3(10) 1_554 1_555 ?
O1 O6 O2 57.7(9) 1_554 2_645 ?
O1 O6 O3 159.8(12) 1_554 1_655 ?
O1 O6 O3 61.2(9) 1_554 2_655 ?
O1 O6 O4 89.1(11) 1_554 1_654 ?
O1 O6 O4 118.0(11) 1_554 2_656 ?
O1 O6 O2 57.8(9) 2_646 1_555 ?
O1 O6 O2 107.3(9) 2_646 2_645 ?
O1 O6 O3 56.0(8) 2_646 1_655 ?
O1 O6 O3 156.4(11) 2_646 2_655 ?
O1 O6 O4 111.9(11) 2_646 1_654 ?
O1 O6 O4 89.3(10) 2_646 2_656 ?
O2 O6 O2 141.8(11) 1_555 2_645 ?
O2 O6 O3 86.9(10) 1_555 1_655 ?
O2 O6 O3 118.8(10) 1_555 2_655 ?
O2 O6 O4 158.6(12) 1_555 1_654 ?
O2 O6 O4 62.2(8) 1_555 2_656 ?
O2 O6 O3 114.8(10) 2_645 1_655 ?
O2 O6 O3 88.5(9) 2_645 2_655 ?
O2 O6 O4 56.5(9) 2_645 1_654 ?
O2 O6 O4 155.7(12) 2_645 2_656 ?
O3 O6 O3 101.7(10) 1_655 2_655 ?
O3 O6 O4 72.5(9) 1_655 1_654 ?
O3 O6 O4 59.9(8) 1_655 2_656 ?
O3 O6 O4 62.0(9) 2_655 1_654 ?
O3 O6 O4 70.8(8) 2_655 2_656 ?
O4 O6 O4 101.2(10) 1_654 2_656 ?

loop_
_geom_bond_atom_site_label_1
_geom_bond_atom_site_label_2
_geom_bond_distance
_geom_bond_site_symmetry_2
_geom_bond_publ_flag
Na Ni 3.256(11) 1_455 ?
Na Ni 3.304(11) 1_555 ?
Na Ni 3.135(15) 2_645 ?
Na W 3.160(10) 1_454 ?
Na W 3.328(10) 1_554 ?
Na W 3.108(14) 2_646 ?
Na W 3.434(15) 2_656 ?
Na O1 3.38(2) 1_554 ?
Na O1 2.74(2) 2_646 ?
Na O2 3.36(2) 1_555 ?
Na O2 2.792(19) 2_645 ?
Na O3 2.708(20) 1_555 ?
Na O3 2.369(20) 2_555 ?
Na O4 2.76(2) 1_554 ?
Na O4 2.23(2) 2_556 ?
Na O6 3.043(15) 1_455 ?
Na O6 2.326(16) 1_555 ?
Na O6 2.45(3) 2_645 ?
Na O6 3.11(3) 2_655 ?
Y Ni 3.363(5) 1_455 ?
Y Ni 3.244(5) 1_555 ?
Y Ni 3.177(5) 2_656 ?
Y W 3.415(3) 1_455 ?
Y W 3.363(3) 1_555 ?
Y W 3.166(3) 2_656 ?
Y O1 2.470(20) 1_555 ?
Y O1 2.376(20) 2_646 ?
Y O2 2.497(18) 1_555 ?
Y O2 2.330(18) 2_646 ?
Y O3 3.407(16) 1_555 ?
Y O3 2.588(16) 2_556 ?
Y O4 2.595(17) 2_556 ?
Y O5 2.293(12) 1_455 ?
Y O5 3.125(11) 1_555 ?
Y O5 3.30(2) 2_646 ?
Y O5 2.32(2) 2_656 ?
Ni Na 3.304(11) 1_555 ?
Ni Na 3.256(11) 1_655 ?
Ni Na 3.135(15) 2_655 ?
Ni Y 3.244(5) 1_555 ?
Ni Y 3.363(5) 1_655 ?
Ni Y 3.177(5) 2_646 ?
Ni O1 2.07(2) 2_646 ?
Ni O2 1.95(2) 1_555 ?
Ni O3 2.067(17) 1_655 ?
Ni O4 2.09(2) 2_656 ?
Ni O5 2.020(12) 1_555 ?
Ni O6 2.031(11) 1_555 ?
W Na 3.328(10) 1_556 ?
W Na 3.160(10) 1_656 ?
W Na 3.434(15) 2_646 ?
W Na 3.108(14) 2_656 ?
W Y 3.363(3) 1_555 ?
W Y 3.415(3) 1_655 ?
W Y 3.166(3) 2_646 ?
W O1 2.02(2) 1_555 ?
W O2 2.021(18) 2_646 ?
W O3 1.899(16) 2_656 ?
W O4 1.808(18) 1_655 ?
W O5 2.127(11) 1_555 ?
W O6 1.812(10) 1_556 ?
O1 Na 3.38(2) 1_556 ?
O1 Na 2.74(2) 2_656 ?
O1 Y 2.470(20) 1_555 ?
O1 Y 2.376(20) 2_656 ?
O1 Ni 2.07(2) 2_656 ?
O1 W 2.02(2) 1_555 ?
O1 O2 3.06(2) 1_555 ?
O1 O2 2.71(3) 2_646 ?
O1 O2 2.86(3) 2_656 ?
O1 O3 2.76(3) 2_556 ?
O1 O3 2.81(3) 2_656 ?
O1 O4 3.13(3) 1_665 ?
O1 O5 2.82(3) 1_555 ?
O1 O5 2.77(2) 2_656 ?
O1 O6 2.78(2) 1_556 ?
O1 O6 2.98(2) 2_656 ?
O2 Na 3.36(2) 1_555 ?
O2 Na 2.792(19) 2_655 ?
O2 Y 2.497(18) 1_555 ?
O2 Y 2.330(18) 2_656 ?
O2 Ni 1.95(2) 1_555 ?
O2 W 2.021(18) 2_656 ?
O2 O1 3.06(2) 1_555 ?
O2 O1 2.86(3) 2_646 ?
O2 O1 2.71(3) 2_656 ?
O2 O3 3.14(3) 1_665 ?
O2 O4 2.60(3) 2_556 ?
O2 O4 3.02(3) 2_656 ?
O2 O5 2.86(2) 1_555 ?
O2 O5 2.74(2) 2_656 ?
O2 O6 2.94(2) 1_555 ?
O2 O6 2.84(2) 2_655 ?
O3 Na 2.708(20) 1_555 ?
O3 Na 2.369(20) 2_545 ?
O3 Y 3.407(16) 1_555 ?
O3 Y 2.588(16) 2_546 ?
O3 Ni 2.067(17) 1_455 ?
O3 W 1.899(16) 2_646 ?
O3 O1 2.76(3) 2_546 ?
O3 O1 2.81(3) 2_646 ?
O3 O2 3.14(3) 1_445 ?
O3 O4 3.28(2) 1_554 ?
O3 O4 2.78(2) 2_546 ?
O3 O4 2.90(2) 2_556 ?
O3 O5 2.71(2) 1_455 ?
O3 O5 2.75(2) 2_646 ?
O3 O6 2.89(2) 1_455 ?
O3 O6 2.75(2) 2_645 ?
O4 Na 2.76(2) 1_556 ?
O4 Na 2.23(2) 2_546 ?
O4 Y 2.595(17) 2_546 ?
O4 Ni 2.09(2) 2_646 ?
O4 W 1.808(18) 1_455 ?
O4 O1 3.13(3) 1_445 ?
O4 O2 2.60(3) 2_546 ?
O4 O2 3.02(3) 2_646 ?
O4 O3 3.28(2) 1_556 ?
O4 O3 2.90(2) 2_546 ?
O4 O3 2.78(2) 2_556 ?
O4 O5 2.73(2) 1_455 ?
O4 O5 2.92(2) 2_646 ?
O4 O6 2.65(3) 1_456 ?
O4 O6 2.91(2) 2_646 ?
O5 Y 3.125(11) 1_555 ?
O5 Y 2.293(12) 1_655 ?
O5 Y 2.32(2) 2_646 ?
O5 Y 3.30(2) 2_656 ?
O5 Ni 2.020(12) 1_555 ?
O5 W 2.127(11) 1_555 ?
O5 O1 2.82(3) 1_555 ?
O5 O1 2.77(2) 2_646 ?
O5 O2 2.86(2) 1_555 ?
O5 O2 2.74(2) 2_646 ?
O5 O3 2.71(2) 1_655 ?
O5 O3 2.75(2) 2_656 ?
O5 O4 2.73(2) 1_655 ?
O5 O4 2.92(2) 2_656 ?
O5 O5 3.20(3) 2_746 ?
O5 O5 3.20(3) 2_756 ?
O6 Na 2.326(16) 1_555 ?
O6 Na 3.043(15) 1_655 ?
O6 Na 3.11(3) 2_645 ?
O6 Na 2.45(3) 2_655 ?
O6 Ni 2.031(11) 1_555 ?
O6 W 1.812(10) 1_554 ?
O6 O1 2.78(2) 1_554 ?
O6 O1 2.98(2) 2_646 ?
O6 O2 2.94(2) 1_555 ?
O6 O2 2.84(2) 2_645 ?
O6 O3 2.89(2) 1_655 ?
O6 O3 2.75(2) 2_655 ?
O6 O4 2.65(3) 1_654 ?
O6 O4 2.91(2) 2_656 ?
O6 O6 3.32(3) 2_645 ?
O6 O6 3.32(3) 2_655 ?
